data_2021926
loop_
_publ_author_name
'Tan, Xue-Jie'
'Wang, Di'
'Hei, Xiao-Ming'
'Yang, Feng-Cun'
'Zhu, Ya-Ling'
'Xing, Dian-Xiang'
'Ma, Jian-Ping'

_publ_section_title
;
 Synthesis, crystal structures, antiproliferative activities and reverse
 docking studies of eight novel Schiff bases derived from benzil
;
_journal_coeditor_code FP3080
_journal_issue 1
_journal_name_full 'Acta Crystallographica Section C'
_journal_page_first 44
_journal_page_last 63
_journal_paper_doi 10.1107/S2053229619015687
_journal_volume 76
_journal_year 2020
_chemical_formula_iupac 'C34 H28 N6'
_chemical_formula_moiety 'C34 H28 N6'
_chemical_formula_sum 'C34 H28 N6'
_chemical_formula_weight 520.62
_chemical_name_common
;
Dihydrazone-N,N'-bis(3-acetylindole)
;
_chemical_name_systematic
(1<i>Z</i>,2<i>Z</i>)-1,2-Bis{(<i>E</i>)-[1-(1<i>H</i>-indol-3-yl)ethylidene]hydrazinylidene}-1,2-diphenylethane
_space_group_crystal_system triclinic
_space_group_IT_number 2
_space_group_name_Hall '-P 1'
_space_group_name_H-M_alt 'P -1'
_atom_sites_solution_hydrogens geom
_audit_creation_method SHELXL-2014/7
_cell_angle_alpha 64.941(4)
_cell_angle_beta 79.573(3)
_cell_angle_gamma 76.829(4)
_cell_formula_units_Z 2
_cell_length_a 10.2585(4)
_cell_length_b 11.9610(5)
_cell_length_c 12.8232(6)
_cell_measurement_reflns_used 380
_cell_measurement_temperature 293(2)
_cell_measurement_theta_max 26.00
_cell_measurement_theta_min 2.45
_cell_volume 1381.45(11)
_computing_cell_refinement
;
SMART (Bruker, 2000)
;
_computing_data_collection
;
SMART (Bruker, 2000)
;
_computing_data_reduction
;
SAINT (Bruker, 2000)
;
_computing_molecular_graphics
;
SHELXTL (Bruker, 2000), PLATON (Spek, 2009)
and DIAMOND (Brandenburg & Putz, 1999)
;
_computing_publication_material
;
SHELXL2016 (Sheldrick, 2015b)
and WinGX (Farrugia, 2012)
;
_computing_structure_refinement
;
SHELXL2016 (Sheldrick, 2015b)
;
_computing_structure_solution
;
SHELXS2016 (Sheldrick, 2015a)
;
_diffrn_ambient_temperature 293(2)
_diffrn_detector_area_resol_mean 10.13
_diffrn_measured_fraction_theta_full 0.999
_diffrn_measured_fraction_theta_max 0.975
_diffrn_measurement_device_type 'Bruker SMART CCD area detector'
_diffrn_measurement_method 'phi and omega scans'
_diffrn_radiation_type MoK\a
_diffrn_radiation_wavelength 0.71073
_diffrn_reflns_av_R_equivalents 0.0257
_diffrn_reflns_av_unetI/netI 0.0215
_diffrn_reflns_limit_h_max 12
_diffrn_reflns_limit_h_min -12
_diffrn_reflns_limit_k_max 14
_diffrn_reflns_limit_k_min -14
_diffrn_reflns_limit_l_max 15
_diffrn_reflns_limit_l_min -13
_diffrn_reflns_number 15195
_diffrn_reflns_theta_full 25.242
_diffrn_reflns_theta_max 26.044
_diffrn_reflns_theta_min 1.761
_diffrn_source 'fine-focus sealed tube'
_exptl_absorpt_coefficient_mu 0.076
_exptl_absorpt_correction_T_max 0.939
_exptl_absorpt_correction_T_min 0.903
_exptl_absorpt_correction_type multi-scan
_exptl_absorpt_process_details
;
(SADABS; Bruker, 2000)
;
_exptl_crystal_colour yellow
_exptl_crystal_density_diffrn 1.252
_exptl_crystal_description bar
_exptl_crystal_F_000 548
_exptl_crystal_size_max 0.35
_exptl_crystal_size_mid 0.15
_exptl_crystal_size_min 0.12
_refine_diff_density_max 0.185
_refine_diff_density_min -0.185
_refine_ls_extinction_coef 0.083(4)
_refine_ls_extinction_expression Fc^*^=kFc[1+0.001xFc^2^\l^3^/sin(2\q)]^-1/4^
_refine_ls_extinction_method
;
SHELXL2016 (Sheldrick, 2015b)
;
_refine_ls_goodness_of_fit_ref 1.045
_refine_ls_hydrogen_treatment refU
_refine_ls_matrix_type full
_refine_ls_number_parameters 392
_refine_ls_number_reflns 5328
_refine_ls_number_restraints 0
_refine_ls_restrained_S_all 1.045
_refine_ls_R_factor_all 0.0515
_refine_ls_R_factor_gt 0.0444
_refine_ls_shift/su_max 0.000
_refine_ls_shift/su_mean 0.000
_refine_ls_structure_factor_coef Fsqd
_refine_ls_weighting_details 'w=1/[\s^2^(Fo^2^)+(0.0694P)^2^+0.1725P] where P=(Fo^2^+2Fc^2^)/3'
_refine_ls_weighting_scheme calc
_refine_ls_wR_factor_gt 0.1220
_refine_ls_wR_factor_ref 0.1294
_reflns_number_gt 4490
_reflns_number_total 5328
_reflns_threshold_expression 'I > 2\s(I)'
_cod_data_source_file fp3080sup1.cif
_cod_data_source_block 2-BDHAI
_cod_database_code 2021926
_shelx_space_group_comment
;
The symmetry employed for this shelxl refinement is uniquely defined
by the following loop, which should always be used as a source of
symmetry information in preference to the above space-group names.
They are only intended as comments.
;
_shelx_estimated_absorpt_t_min 0.900
_shelx_estimated_absorpt_t_max 0.940

loop_
_space_group_symop_operation_xyz
'x, y, z'
'-x, -y, -z'

loop_
_atom_site_type_symbol
_atom_site_label
_atom_site_fract_x
_atom_site_fract_y
_atom_site_fract_z
_atom_site_U_iso_or_equiv
_atom_site_adp_type
_atom_site_calc_flag
_atom_site_occupancy
C C1 0.21600(13) 0.84926(13) 0.45306(11) 0.0462(3) Uani d 1
C C2 0.24638(13) 0.97764(13) 0.38744(12) 0.0491(3) Uani d 1
C C3 0.15001(16) 1.07464(15) 0.32585(16) 0.0648(4) Uani d 1
H H2 0.067148 1.057647 0.322519 0.081(6) Uiso calc 1
C C4 0.17520(19) 1.19565(16) 0.26959(17) 0.0746(5) Uani d 1
H H3 0.109933 1.259075 0.227799 0.097(7) Uiso calc 1
C C5 0.2954(2) 1.22291(17) 0.27488(16) 0.0739(5) Uani d 1
H H4 0.311226 1.304989 0.238380 0.085(6) Uiso calc 1
C C6 0.3928(2) 1.12876(18) 0.33426(16) 0.0747(5) Uani d 1
H H5 0.474994 1.147161 0.337453 0.092(6) Uiso calc 1
C C7 0.36938(16) 1.00565(16) 0.38983(14) 0.0618(4) Uani d 1
H H6 0.436524 0.942110 0.428646 0.072(5) Uiso calc 1
C C8 0.32668(13) 0.74348(13) 0.50875(12) 0.0483(3) Uani d 1
C C9 0.34159(15) 0.70585(14) 0.63212(12) 0.0551(4) Uani d 1
C C10 0.26077(17) 0.77226(18) 0.69346(14) 0.0658(4) Uani d 1
H H7 0.196310 0.840386 0.656770 0.065(5) Uiso calc 1
C C11 0.2755(2) 0.7377(2) 0.80900(17) 0.0877(6) Uani d 1
H H10 0.221187 0.782867 0.849312 0.088(6) Uiso calc 1
C C12 0.3700(3) 0.6372(3) 0.86403(18) 0.1028(8) Uani d 1
H H12 0.379338 0.613722 0.941672 0.113(8) Uiso calc 1
C C13 0.4506(3) 0.5713(2) 0.80406(19) 0.0961(7) Uani d 1
H H13 0.514323 0.502950 0.841665 0.118(8) Uiso calc 1
C C14 0.4385(2) 0.60529(17) 0.68842(16) 0.0721(5) Uani d 1
H H11 0.495074 0.560945 0.648337 0.099(7) Uiso calc 1
C C15 0.49611(13) 0.72877(13) 0.26579(13) 0.0491(3) Uani d 1
C C16 0.48156(13) 0.78461(14) 0.14310(13) 0.0501(3) Uani d 1
C C17 0.36770(13) 0.86989(13) 0.08418(12) 0.0484(3) Uani d 1
C C18 0.24161(14) 0.92420(14) 0.11937(14) 0.0546(4) Uani d 1
H H18 0.214228 0.904063 0.197491 0.058(4) Uiso calc 1
C C19 0.15878(17) 1.00782(16) 0.03671(16) 0.0668(4) Uani d 1
H H19 0.074912 1.044421 0.059733 0.071(5) Uiso calc 1
C C20 0.19753(19) 1.03927(18) -0.08130(17) 0.0753(5) Uani d 1
H H20 0.138681 1.095426 -0.135092 0.091(6) Uiso calc 1
C C21 0.32077(19) 0.98860(17) -0.11877(16) 0.0722(5) Uani d 1
H H21 0.347018 1.009515 -0.197140 0.085(6) Uiso calc 1
C C22 0.40519(15) 0.90475(15) -0.03532(14) 0.0580(4) Uani d 1
C C23 0.57959(16) 0.77510(17) 0.05713(15) 0.0646(4) Uani d 1
H H23 0.665006 0.727371 0.069683 0.077(5) Uiso calc 1
C C24 -0.03270(14) 0.68082(14) 0.52381(12) 0.0518(3) Uani d 1
C C25 -0.07215(13) 0.56489(14) 0.61098(13) 0.0506(3) Uani d 1
C C26 -0.03001(13) 0.49580(13) 0.72570(12) 0.0466(3) Uani d 1
C C27 0.05813(13) 0.51142(13) 0.78861(13) 0.0493(3) Uani d 1
H H27 0.108227 0.575950 0.754067 0.056(4) Uiso calc 1
C C28 0.06910(15) 0.42989(14) 0.90189(14) 0.0572(4) Uani d 1
H H28 0.126490 0.440283 0.944331 0.063(4) Uiso calc 1
C C29 -0.00429(17) 0.33154(16) 0.95472(15) 0.0654(4) Uani d 1
H H29 0.005442 0.277666 1.031582 0.076(5) Uiso calc 1
C C30 -0.09047(17) 0.31280(15) 0.89550(14) 0.0638(4) Uani d 1
H H30 -0.139175 0.247275 0.930808 0.067(5) Uiso calc 1
C C31 -0.10219(14) 0.39519(14) 0.78113(13) 0.0523(3) Uani d 1
C C32 -0.16427(15) 0.50232(15) 0.60219(14) 0.0587(4) Uani d 1
H H32 -0.208006 0.525861 0.536678 0.069(5) Uiso calc 1
C C33 0.63359(15) 0.6710(2) 0.30611(17) 0.0733(5) Uani d 1
H H33A 0.627256 0.598418 0.377122 0.100(7) Uiso calc 1
H H33B 0.670603 0.730677 0.318564 0.135(10) Uiso calc 1
H H33C 0.690878 0.646881 0.248427 0.141(10) Uiso calc 1
C C34 -0.1161(2) 0.7575(2) 0.42427(18) 0.0840(6) Uani d 1
H H34A -0.209716 0.760959 0.451964 0.145(10) Uiso calc 1
H H34B -0.096409 0.719957 0.369015 0.187(15) Uiso calc 1
H H34C -0.095464 0.840849 0.388088 0.162(12) Uiso calc 1
N N1 0.09402(11) 0.83288(11) 0.46297(10) 0.0520(3) Uani d 1
N N2 0.07283(11) 0.71200(11) 0.53875(10) 0.0511(3) Uani d 1
N N3 0.41191(12) 0.68906(12) 0.45120(11) 0.0548(3) Uani d 1
N N4 0.38813(11) 0.73680(11) 0.33433(10) 0.0519(3) Uani d 1
N N5 0.53458(14) 0.84467(15) -0.04798(13) 0.0703(4) Uani d 1
H H35 0.579886 0.850515 -0.112912 0.078(6) Uiso calc 1
N N6 -0.18231(13) 0.40170(13) 0.70225(12) 0.0616(3) Uani d 1
H H36 -0.235238 0.350076 0.714696 0.067(5) Uiso calc 1

loop_
_atom_site_aniso_label
_atom_site_aniso_U_11
_atom_site_aniso_U_22
_atom_site_aniso_U_33
_atom_site_aniso_U_12
_atom_site_aniso_U_13
_atom_site_aniso_U_23
C1 0.0423(7) 0.0552(8) 0.0428(7) -0.0102(6) -0.0023(5) -0.0209(6)
C2 0.0477(7) 0.0542(8) 0.0474(7) -0.0112(6) 0.0035(6) -0.0240(6)
C3 0.0527(9) 0.0554(9) 0.0832(12) -0.0035(7) -0.0033(8) -0.0290(8)
C4 0.0773(12) 0.0530(9) 0.0828(12) 0.0011(8) -0.0006(9) -0.0258(9)
C5 0.0939(13) 0.0564(10) 0.0705(11) -0.0265(9) 0.0144(10) -0.0263(9)
C6 0.0774(12) 0.0841(12) 0.0683(11) -0.0422(10) 0.0061(9) -0.0267(10)
C7 0.0584(9) 0.0682(10) 0.0558(9) -0.0233(8) -0.0028(7) -0.0168(8)
C8 0.0423(7) 0.0525(7) 0.0497(7) -0.0145(6) -0.0069(5) -0.0159(6)
C9 0.0551(8) 0.0637(9) 0.0482(8) -0.0273(7) -0.0065(6) -0.0146(7)
C10 0.0615(9) 0.0890(12) 0.0559(9) -0.0315(9) 0.0007(7) -0.0307(9)
C11 0.0973(15) 0.1285(18) 0.0574(11) -0.0604(14) 0.0098(10) -0.0423(12)
C12 0.135(2) 0.129(2) 0.0500(11) -0.0707(17) -0.0199(12) -0.0125(12)
C13 0.1239(19) 0.0874(14) 0.0670(13) -0.0360(13) -0.0424(13) 0.0009(11)
C14 0.0827(12) 0.0656(10) 0.0621(10) -0.0199(9) -0.0247(9) -0.0091(8)
C15 0.0371(7) 0.0541(8) 0.0646(9) -0.0047(5) -0.0092(6) -0.0316(7)
C16 0.0397(7) 0.0592(8) 0.0596(8) -0.0084(6) -0.0049(6) -0.0314(7)
C17 0.0443(7) 0.0536(8) 0.0555(8) -0.0133(6) -0.0074(6) -0.0260(6)
C18 0.0440(7) 0.0601(9) 0.0617(9) -0.0089(6) -0.0080(6) -0.0249(7)
C19 0.0504(8) 0.0666(10) 0.0792(11) -0.0039(7) -0.0157(8) -0.0245(9)
C20 0.0709(11) 0.0730(11) 0.0739(12) -0.0109(9) -0.0270(9) -0.0144(9)
C21 0.0812(12) 0.0785(12) 0.0560(10) -0.0214(9) -0.0127(8) -0.0197(9)
C22 0.0572(9) 0.0658(9) 0.0582(9) -0.0174(7) -0.0040(7) -0.0287(8)
C23 0.0454(8) 0.0799(11) 0.0728(11) -0.0033(7) -0.0008(7) -0.0403(9)
C24 0.0452(7) 0.0626(8) 0.0514(8) -0.0116(6) -0.0077(6) -0.0238(7)
C25 0.0412(7) 0.0605(8) 0.0553(8) -0.0120(6) -0.0053(6) -0.0261(7)
C26 0.0370(6) 0.0511(7) 0.0550(8) -0.0065(5) -0.0015(5) -0.0259(6)
C27 0.0393(7) 0.0533(8) 0.0597(8) -0.0076(6) -0.0050(6) -0.0268(7)
C28 0.0507(8) 0.0632(9) 0.0612(9) -0.0041(7) -0.0113(7) -0.0285(8)
C29 0.0717(10) 0.0629(9) 0.0559(9) -0.0118(8) -0.0085(7) -0.0173(8)
C30 0.0667(10) 0.0600(9) 0.0637(10) -0.0212(8) -0.0015(7) -0.0205(8)
C31 0.0451(7) 0.0556(8) 0.0615(9) -0.0124(6) -0.0015(6) -0.0279(7)
C32 0.0517(8) 0.0719(10) 0.0592(9) -0.0199(7) -0.0093(7) -0.0264(8)
C33 0.0415(8) 0.1008(14) 0.0788(12) 0.0007(8) -0.0161(8) -0.0393(12)
C34 0.0788(13) 0.0926(14) 0.0750(12) -0.0343(10) -0.0343(10) -0.0076(11)
N1 0.0446(6) 0.0569(7) 0.0529(7) -0.0122(5) -0.0037(5) -0.0189(6)
N2 0.0433(6) 0.0556(7) 0.0527(7) -0.0142(5) -0.0052(5) -0.0170(5)
N3 0.0479(6) 0.0619(7) 0.0532(7) -0.0043(5) -0.0122(5) -0.0211(6)
N4 0.0417(6) 0.0623(7) 0.0527(7) -0.0022(5) -0.0094(5) -0.0253(6)
N5 0.0636(8) 0.0916(10) 0.0592(8) -0.0122(7) 0.0065(7) -0.0386(8)
N6 0.0556(7) 0.0690(8) 0.0689(8) -0.0282(6) -0.0055(6) -0.0271(7)

loop_
_atom_type_symbol
_atom_type_description
_atom_type_scat_dispersion_real
_atom_type_scat_dispersion_imag
_atom_type_scat_source
C C 0.0181 0.0091 'International Tables Vol C Tables 4.2.6.8 and 6.1.1.4'
H H 0.0000 0.0000 'International Tables Vol C Tables 4.2.6.8 and 6.1.1.4'
N N 0.0311 0.0180 'International Tables Vol C Tables 4.2.6.8 and 6.1.1.4'

loop_
_geom_angle_atom_site_label_1
_geom_angle_atom_site_label_2
_geom_angle_atom_site_label_3
_geom_angle
N1 C1 C2 118.19(12)
N1 C1 C8 122.27(12)
C2 C1 C8 119.51(11)
C7 C2 C3 118.12(14)
C7 C2 C1 121.02(13)
C3 C2 C1 120.80(13)
C4 C3 C2 121.09(16)
C4 C3 H2 119.5
C2 C3 H2 119.5
C5 C4 C3 120.37(17)
C5 C4 H3 119.8
C3 C4 H3 119.8
C4 C5 C6 119.76(16)
C4 C5 H4 120.1
C6 C5 H4 120.1
C5 C6 C7 120.38(16)
C5 C6 H5 119.8
C7 C6 H5 119.8
C2 C7 C6 120.25(16)
C2 C7 H6 119.9
C6 C7 H6 119.9
N3 C8 C9 118.99(13)
N3 C8 C1 122.12(12)
C9 C8 C1 118.80(12)
C10 C9 C14 118.74(16)
C10 C9 C8 120.44(14)
C14 C9 C8 120.81(15)
C11 C10 C9 120.5(2)
C11 C10 H7 119.8
C9 C10 H7 119.8
C12 C11 C10 120.2(2)
C12 C11 H10 119.9
C10 C11 H10 119.9
C11 C12 C13 119.71(19)
C11 C12 H12 120.1
C13 C12 H12 120.1
C12 C13 C14 120.9(2)
C12 C13 H13 119.6
C14 C13 H13 119.6
C13 C14 C9 119.9(2)
C13 C14 H11 120.0
C9 C14 H11 120.0
N4 C15 C16 116.92(12)
N4 C15 C33 123.90(14)
C16 C15 C33 119.11(13)
C23 C16 C15 126.10(13)
C23 C16 C17 105.66(13)
C15 C16 C17 128.03(12)
C18 C17 C22 118.36(14)
C18 C17 C16 134.83(13)
C22 C17 C16 106.73(12)
C19 C18 C17 118.92(15)
C19 C18 H18 120.5
C17 C18 H18 120.5
C18 C19 C20 121.59(16)
C18 C19 H19 119.2
C20 C19 H19 119.2
C21 C20 C19 120.99(16)
C21 C20 H20 119.5
C19 C20 H20 119.5
C20 C21 C22 117.52(17)
C20 C21 H21 121.2
C22 C21 H21 121.2
N5 C22 C21 129.92(16)
N5 C22 C17 107.44(14)
C21 C22 C17 122.61(15)
N5 C23 C16 110.58(14)
N5 C23 H23 124.7
C16 C23 H23 124.7
N2 C24 C25 116.86(13)
N2 C24 C34 123.95(14)
C25 C24 C34 119.18(13)
C32 C25 C26 105.77(13)
C32 C25 C24 126.47(14)
C26 C25 C24 127.68(12)
C27 C26 C31 118.54(13)
C27 C26 C25 134.21(13)
C31 C26 C25 107.20(12)
C28 C27 C26 118.90(13)
C28 C27 H27 120.5
C26 C27 H27 120.5
C27 C28 C29 121.28(15)
C27 C28 H28 119.4
C29 C28 H28 119.4
C30 C29 C28 121.37(15)
C30 C29 H29 119.3
C28 C29 H29 119.3
C29 C30 C31 117.54(15)
C29 C30 H30 121.2
C31 C30 H30 121.2
N6 C31 C30 130.41(14)
N6 C31 C26 107.20(13)
C30 C31 C26 122.35(14)
N6 C32 C25 110.60(13)
N6 C32 H32 124.7
C25 C32 H32 124.7
C15 C33 H33A 109.5
C15 C33 H33B 109.5
H33A C33 H33B 109.5
C15 C33 H33C 109.5
H33A C33 H33C 109.5
H33B C33 H33C 109.5
C24 C34 H34A 109.5
C24 C34 H34B 109.5
H34A C34 H34B 109.5
C24 C34 H34C 109.5
H34A C34 H34C 109.5
H34B C34 H34C 109.5
C1 N1 N2 113.49(11)
C24 N2 N1 114.33(12)
C8 N3 N4 112.87(11)
C15 N4 N3 113.57(11)
C23 N5 C22 109.58(13)
C23 N5 H35 125.2
C22 N5 H35 125.2
C32 N6 C31 109.22(12)
C32 N6 H36 125.4
C31 N6 H36 125.4

loop_
_geom_bond_atom_site_label_1
_geom_bond_atom_site_label_2
_geom_bond_distance
C1 N1 1.2858(17)
C1 C2 1.4805(19)
C1 C8 1.5078(19)
C2 C7 1.386(2)
C2 C3 1.390(2)
C3 C4 1.379(2)
C3 H2 0.9300
C4 C5 1.365(3)
C4 H3 0.9300
C5 C6 1.372(3)
C5 H4 0.9300
C6 C7 1.394(2)
C6 H5 0.9300
C7 H6 0.9300
C8 N3 1.2832(18)
C8 C9 1.4771(19)
C9 C10 1.389(2)
C9 C14 1.391(2)
C10 C11 1.387(2)
C10 H7 0.9300
C11 C12 1.371(3)
C11 H10 0.9300
C12 C13 1.372(4)
C12 H12 0.9300
C13 C14 1.383(3)
C13 H13 0.9300
C14 H11 0.9300
C15 N4 1.2959(17)
C15 C16 1.447(2)
C15 C33 1.5004(19)
C16 C23 1.376(2)
C16 C17 1.4489(19)
C17 C18 1.397(2)
C17 C22 1.410(2)
C18 C19 1.374(2)
C18 H18 0.9300
C19 C20 1.399(3)
C19 H19 0.9300
C20 C21 1.369(3)
C20 H20 0.9300
C21 C22 1.390(2)
C21 H21 0.9300
C22 N5 1.375(2)
C23 N5 1.350(2)
C23 H23 0.9300
C24 N2 1.2913(17)
C24 C25 1.454(2)
C24 C34 1.499(2)
C25 C32 1.3777(19)
C25 C26 1.439(2)
C26 C27 1.4042(19)
C26 C31 1.4116(19)
C27 C28 1.372(2)
C27 H27 0.9300
C28 C29 1.398(2)
C28 H28 0.9300
C29 C30 1.373(2)
C29 H29 0.9300
C30 C31 1.386(2)
C30 H30 0.9300
C31 N6 1.3819(19)
C32 N6 1.355(2)
C32 H32 0.9300
C33 H33A 0.9600
C33 H33B 0.9600
C33 H33C 0.9600
C34 H34A 0.9600
C34 H34B 0.9600
C34 H34C 0.9600
N1 N2 1.3995(16)
N3 N4 1.4055(16)
N5 H35 0.8600
N6 H36 0.8600

loop_
_geom_hbond_atom_site_label_D
_geom_hbond_atom_site_label_H
_geom_hbond_atom_site_label_A
_geom_hbond_site_symmetry_A
_geom_hbond_distance_DH
_geom_hbond_distance_HA
_geom_hbond_distance_DA
_geom_hbond_angle_DHA
N6 H36 N4 2_566 0.86 2.36 3.1675(17) 155.7
C14 H11 N3 . 0.93 2.52 2.815(2) 98.5
C18 H18 N4 . 0.93 2.61 3.1003(19) 113.7
C27 H27 N2 . 0.93 2.59 3.0859(19) 114.1
C34 H34C N1 . 0.96 2.29 2.712(2) 106.0

_cod_database_fobs_code 2021926
